data_5000128
loop_
_publ_author_name
'Robertson, David W.'
'Jones, Noel D.'
'Swartzendruber, John K.'
'Yang, Kuo S.'
'Wong, David T.'

_publ_section_title
;
 Molecular structure of fluoxetine hydrochloride, a highly selective
 serotonin-uptake inhibitor
;
_journal_issue 1
_journal_name_full 'Journal of Medicinal Chemistry'
_journal_page_first 185
_journal_page_last 189
_journal_paper_doi 10.1021/jm00396a030
_journal_volume 31
_journal_year 1988
_chemical_formula_sum 'C17 H19 Cl F3 N O'
_space_group_IT_number 61
_symmetry_cell_setting orthorhombic
_symmetry_Int_Tables_number 61
_symmetry_space_group_name_Hall '-P 2bc 2ac'
_symmetry_space_group_name_H-M 'P c a b'
_cell_angle_alpha 90
_cell_angle_beta 90
_cell_angle_gamma 90
_cell_formula_units_Z 8
_cell_length_a 10.457(2)
_cell_length_b 10.387(2)
_cell_length_c 32.345(6)
_cod_original_formula_sum 'C17 H19 Cl1 F3 N1 O1'
_cod_database_code 5000128

loop_
_symmetry_equiv_pos_site_id
_symmetry_equiv_pos_as_xyz
1 x,y,z
2 1/2-x,y,1/2+z
3 1/2+x,1/2-y,z
4 -x,1/2-y,1/2+z
5 -x,-y,-z
6 -1/2+x,-y,-1/2-z
7 -1/2-x,-1/2+y,-z
8 x,-1/2+y,-1/2-z

loop_
_atom_site_label
_atom_site_type_symbol
_atom_site_fract_x
_atom_site_fract_y
_atom_site_fract_z
C1 C 0.2027(5) 0.2751(5) 0.7010(2)
C2 C 0.0782(5) 0.2215(5) 0.6835(2)
C3 C 0.1014(5) 0.1526(5) 0.6426(2)
O1 O 0.1878(4) 0.0496(4) 0.6513(1)
C4 C 0.2536(5) -0.0062(6) 0.6190(2)
C5 C 0.2237(6) 0.0102(6) 0.5773(2)
C6 C 0.2950(6) -0.0552(6) 0.5482(2)
C7 C 0.3932(5) -0.1351(5) 0.5591(2)
C8 C 0.4241(6) -0.1481(6) 0.6008(2)
C9 C 0.3541(5) -0.0841(6) 0.6305(2)
N1 N 0.1810(4) 0.3431(4) 0.7413(1)
C10 C 0.1650(6) 0.2566(7) 0.7775(2)
C11 C -0.0229(5) 0.1082(5) 0.6236(2)
C12 C -0.0863(6) -0.0002(6) 0.6377(2)
C13 C -0.2012(7) -0.0374(7) 0.6198(2)
C14 C -0.2524(7) 0.0338(7) 0.5879(2)
C15 C -0.1905(7) 0.1409(7) 0.5741(2)
C16 C -0.0776(6) 0.1787(6) 0.5920(2)
C17 C 0.4661(8) -0.2081(7) 0.5282(2)
F1 F 0.5810(6) -0.2208(8) 0.5339(2)
F2 F 0.4636(7) -0.1563(6) 0.4916(2)
F3 F 0.4222(8) -0.3168(6) 0.5201(2)
Cl1 Cl -0.0787(1) 0.4899(1) 0.7423(1)
H1 H 0.22840 0.33400 0.68130
H2 H 0.26130 0.20530 0.70540
H3 H 0.01860 0.29070 0.67960
H4 H 0.04330 0.16060 0.70280
H5 H 0.13950 0.20950 0.62270
H6 H 0.15540 0.06690 0.56940
H7 H 0.27510 -0.04530 0.51940
H8 H 0.49320 -0.20380 0.60860
H9 H 0.37530 -0.09240 0.65920
H10 H 0.25240 0.39890 0.74660
H11 H 0.10460 0.39370 0.73860
H12 H 0.15050 0.30650 0.80200
H13 H 0.24110 0.20590 0.78080
H14 H 0.09330 0.20080 0.77280
H15 H -0.05010 -0.04900 0.66010
H16 H -0.24550 -0.11230 0.62960
H17 H -0.33150 0.00840 0.57520
H18 H -0.22670 0.19070 0.55200
H19 H -0.03440 0.25430 0.58210

loop_
_atom_type_symbol
_atom_type_radius_bond
C 0.68
H 0.23
Cl 0.99
F 0.64
N 0.68
O 0.68
